data_4506107
loop_
_publ_author_name
'Prakash, M. Jaya'
'Oliver, Allen G.'
'Sevov, Slavi C.'

_publ_section_title
;
 Guest--Host Frameworks of the Anionic Metal Complex [Fe(ox)3]3-and
 Cationic Bipyridinium-Based Linkers Bonded by Charge-Assisted Hydrogen
 Bonds
;
_journal_issue 5
_journal_name_full 'Crystal Growth &amp; Design'
_journal_page_first 2684
_journal_paper_doi 10.1021/cg300293j
_journal_volume 12
_journal_year 2012
_chemical_formula_sum 'C26 H24 Fe N4 O14.5'
_chemical_formula_weight 680.34
_chemical_name_systematic
; 
 ? 
;
_space_group_IT_number 2
_symmetry_cell_setting triclinic
_symmetry_space_group_name_Hall '-P 1'
_symmetry_space_group_name_H-M 'P -1'
_atom_sites_solution_hydrogens geom
_atom_sites_solution_primary direct
_atom_sites_solution_secondary difmap
_audit_creation_method SHELXL-97
_cell_angle_alpha 95.445(2)
_cell_angle_beta 105.167(2)
_cell_angle_gamma 113.937(2)
_cell_formula_units_Z 2
_cell_length_a 10.1969(10)
_cell_length_b 11.0817(11)
_cell_length_c 13.9784(15)
_cell_measurement_reflns_used 3499
_cell_measurement_temperature 120(2)
_cell_measurement_theta_max 25.74
_cell_measurement_theta_min 2.31
_cell_volume 1356.7(2)
_computing_cell_refinement 'Bruker SMART'
_computing_data_collection 'Bruker SMART'
_computing_data_reduction 'Bruker SHELXTL-V5.1'
_computing_molecular_graphics Diamand
_computing_publication_material 'SHELXL-97 (Sheldrick, 1997)'
_computing_structure_refinement 'SHELXL-97 (Sheldrick, 2008)'
_computing_structure_solution 'SHELXS-97 (Sheldrick, 2008)'
_diffrn_ambient_temperature 120(2)
_diffrn_measured_fraction_theta_full 0.984
_diffrn_measured_fraction_theta_max 0.984
_diffrn_measurement_device_type 'CCD area detector'
_diffrn_measurement_method 'phi and omega scans'
_diffrn_radiation_monochromator graphite
_diffrn_radiation_source 'fine-focus sealed tube'
_diffrn_radiation_type MoK\a
_diffrn_radiation_wavelength 0.71073
_diffrn_reflns_av_R_equivalents 0.0331
_diffrn_reflns_av_sigmaI/netI 0.0480
_diffrn_reflns_limit_h_max 12
_diffrn_reflns_limit_h_min -12
_diffrn_reflns_limit_k_max 13
_diffrn_reflns_limit_k_min -11
_diffrn_reflns_limit_l_max 17
_diffrn_reflns_limit_l_min -17
_diffrn_reflns_number 14929
_diffrn_reflns_theta_full 26.58
_diffrn_reflns_theta_max 26.58
_diffrn_reflns_theta_min 1.55
_exptl_absorpt_coefficient_mu 0.642
_exptl_absorpt_correction_T_max 0.9299
_exptl_absorpt_correction_T_min 0.8323
_exptl_absorpt_correction_type multi-scan
_exptl_absorpt_process_details 'Blessing, R.H. (1995) Acta Cryst. A51, 33-38'
_exptl_crystal_colour green
_exptl_crystal_density_diffrn 1.665
_exptl_crystal_density_meas ?
_exptl_crystal_density_method 'not measured'
_exptl_crystal_description needle
_exptl_crystal_F_000 700
_exptl_crystal_size_max 0.30
_exptl_crystal_size_mid 0.13
_exptl_crystal_size_min 0.12
_refine_diff_density_max 0.303
_refine_diff_density_min -0.430
_refine_diff_density_rms 0.064
_refine_ls_extinction_method none
_refine_ls_goodness_of_fit_ref 1.012
_refine_ls_hydrogen_treatment mixed
_refine_ls_matrix_type full
_refine_ls_number_parameters 535
_refine_ls_number_reflns 5585
_refine_ls_number_restraints 0
_refine_ls_restrained_S_all 1.012
_refine_ls_R_factor_all 0.0581
_refine_ls_R_factor_gt 0.0377
_refine_ls_shift/su_max 0.001
_refine_ls_shift/su_mean 0.000
_refine_ls_structure_factor_coef Fsqd
_refine_ls_weighting_details 'calc w=1/[\s^2^(Fo^2^)+(0.0408P)^2^+0.6972P] where P=(Fo^2^+2Fc^2^)/3'
_refine_ls_weighting_scheme calc
_refine_ls_wR_factor_gt 0.0838
_refine_ls_wR_factor_ref 0.0930
_reflns_number_gt 4304
_reflns_number_total 5585
_reflns_threshold_expression >2sigma(I)
_cod_data_source_file cg300293j_si_002.cif
_cod_data_source_block 1
_cod_depositor_comments
;
The following automatic conversions were performed:

'_exptl_crystal_density_meas' value 'not measured' was changed to '?'
- the value is perceived as not measured.

Automatic conversion script
Id: cif_fix_values 3008 2015-01-20 13:52:24Z robertas 
;
_cod_original_sg_symbol_H-M P-1
_cod_original_formula_sum 'C26 H24 Fe N4 O14.50'
_cod_database_code 4506107

loop_
_symmetry_equiv_pos_as_xyz
'x, y, z'
'-x, -y, -z'

loop_
_atom_site_label
_atom_site_type_symbol
_atom_site_fract_x
_atom_site_fract_y
_atom_site_fract_z
_atom_site_U_iso_or_equiv
_atom_site_adp_type
_atom_site_occupancy
_atom_site_symmetry_multiplicity
_atom_site_calc_flag
_atom_site_refinement_flags
_atom_site_disorder_assembly
_atom_site_disorder_group
Fe1 Fe 0.81466(4) 0.85959(3) 0.71050(2) 0.01698(10) Uani 1 1 d . . .
O1 O 1.0430(2) 0.7586(2) 0.94399(15) 0.0511(6) Uani 1 1 d . . .
O2 O 0.8667(2) 0.8698(2) 1.00561(14) 0.0513(6) Uani 1 1 d . . .
O3 O 0.7957(2) 0.89601(18) 0.84659(13) 0.0313(4) Uani 1 1 d . . .
O4 O 0.9713(2) 0.80889(17) 0.79373(13) 0.0305(4) Uani 1 1 d . . .
O5 O 1.10554(17) 0.92591(16) 0.55792(12) 0.0198(4) Uani 1 1 d . . .
O6 O 0.89043(17) 0.82728(15) 0.59496(12) 0.0188(3) Uani 1 1 d . . .
O7 O 0.62709(17) 0.88643(15) 0.65210(12) 0.0186(3) Uani 1 1 d . . .
O8 O 0.65507(17) 0.66504(15) 0.66599(12) 0.0198(4) Uani 1 1 d . . .
O9 O 0.40181(18) 0.54042(15) 0.61488(13) 0.0232(4) Uani 1 1 d . . .
O10 O 0.37713(17) 0.77936(16) 0.62705(12) 0.0211(4) Uani 1 1 d . . .
O15 O 0.94984(17) 1.05227(15) 0.71355(12) 0.0191(3) Uani 1 1 d . . .
O16 O 1.14640(18) 1.17086(15) 0.66285(12) 0.0203(4) Uani 1 1 d . . .
C1 C 1.0131(2) 0.9289(2) 0.59882(16) 0.0165(5) Uani 1 1 d . . .
C2 C 1.0427(2) 1.0653(2) 0.66262(16) 0.0161(5) Uani 1 1 d . . .
C3 C 0.9724(3) 0.8049(3) 0.8860(2) 0.0350(7) Uani 1 1 d . . .
C4 C 0.8720(3) 0.8618(3) 0.9190(2) 0.0355(7) Uani 1 1 d . . .
C5 C 0.5169(3) 0.6480(2) 0.63989(17) 0.0176(5) Uani 1 1 d . . .
C6 C 0.5027(3) 0.7817(2) 0.63974(16) 0.0172(5) Uani 1 1 d . . .
N1 N -0.1269(2) 0.4498(2) 0.37284(15) 0.0203(4) Uani 1 1 d . . .
H1 H -0.217(3) 0.401(3) 0.3726(19) 0.024 Uiso 1 1 d . . .
N2 N 0.6193(2) 0.86076(19) 0.40525(15) 0.0168(4) Uani 1 1 d . . .
H2 H 0.706(3) 0.908(3) 0.4119(19) 0.020 Uiso 1 1 d . . .
C7 C -0.0329(3) 0.3942(2) 0.3740(2) 0.0283(6) Uani 1 1 d . . .
H7 H -0.0670 0.3004 0.3726 0.034 Uiso 1 1 calc R . .
C8 C 0.1133(3) 0.4724(2) 0.3771(2) 0.0278(6) Uani 1 1 d . . .
H8 H 0.1802 0.4325 0.3778 0.033 Uiso 1 1 calc R . .
C9 C 0.1637(2) 0.6105(2) 0.37915(16) 0.0165(5) Uani 1 1 d . . .
C10 C 0.0607(3) 0.6629(2) 0.37729(19) 0.0238(5) Uani 1 1 d . . .
H10 H 0.0910 0.7565 0.3789 0.029 Uiso 1 1 calc R . .
C11 C -0.0845(3) 0.5805(3) 0.3732(2) 0.0279(6) Uani 1 1 d . . .
H11 H -0.1550 0.6167 0.3705 0.033 Uiso 1 1 calc R . .
C12 C 0.5779(3) 0.7310(2) 0.40978(17) 0.0181(5) Uani 1 1 d . . .
H12 H 0.6504 0.6962 0.4195 0.022 Uiso 1 1 calc R . .
C13 C 0.4300(3) 0.6484(2) 0.40032(17) 0.0177(5) Uani 1 1 d . . .
H13 H 0.4004 0.5563 0.4039 0.021 Uiso 1 1 calc R . .
C14 C 0.3229(2) 0.6985(2) 0.38550(16) 0.0150(5) Uani 1 1 d . . .
C15 C 0.3706(3) 0.8337(2) 0.37839(18) 0.0208(5) Uani 1 1 d . . .
H15 H 0.3000 0.8706 0.3661 0.025 Uiso 1 1 calc R . .
C16 C 0.5206(3) 0.9131(2) 0.38926(17) 0.0191(5) Uani 1 1 d . . .
H16 H 0.5538 1.0054 0.3854 0.023 Uiso 1 1 calc R . .
N60 N 0.5776(6) 1.1879(5) 0.1263(4) 0.0287(12) Uani 0.50 1 d P A 1
H60N H 0.587(11) 1.288(10) 0.120(6) 0.034 Uiso 0.50 1 d P B 1
N61 N 0.4781(8) 0.5197(7) 0.1404(4) 0.0292(13) Uani 0.50 1 d P A 1
C61 C 0.4366(7) 1.0853(7) 0.0949(4) 0.0275(12) Uani 0.50 1 d P A 1
H61 H 0.3560 1.1058 0.0633 0.033 Uiso 0.50 1 calc PR A 1
C62 C 0.3929(4) 0.9404(4) 0.1046(2) 0.0517(9) Uani 0.50 1 d P A 1
H62 H 0.2934 0.8724 0.0946 0.062 Uiso 0.50 1 calc PR A 1
C63 C 0.5341(6) 0.9247(5) 0.1326(3) 0.0243(11) Uani 0.50 1 d P A 1
C64 C 0.6572(4) 1.0388(3) 0.1540(2) 0.0555(10) Uani 0.50 1 d P A 1
H64 H 0.7438 1.0220 0.1703 0.067 Uiso 0.50 1 calc PR A 1
C65 C 0.6983(6) 1.1625(5) 0.1600(4) 0.0257(11) Uani 0.50 1 d P A 1
H65 H 0.8011 1.2299 0.1851 0.031 Uiso 0.50 1 calc PR A 1
C66 C 0.6021(9) 0.6147(7) 0.1287(5) 0.0331(16) Uani 0.50 1 d P A 1
H66 H 0.6797 0.5906 0.1232 0.040 Uiso 0.50 1 calc PR A 1
C67 C 0.6246(7) 0.7451(6) 0.1240(4) 0.0277(12) Uani 0.50 1 d P A 1
H67 H 0.7178 0.8061 0.1177 0.033 Uiso 0.50 1 calc PR A 1
C68 C 0.5167(3) 0.7932(3) 0.12818(18) 0.0272(6) Uani 0.50 1 d P A 1
C69 C 0.3822(6) 0.6853(5) 0.1448(4) 0.0282(12) Uani 0.50 1 d P A 1
H69 H 0.3023 0.7044 0.1526 0.034 Uiso 0.50 1 calc PR A 1
C70 C 0.3741(11) 0.5594(13) 0.1486(9) 0.029(2) Uani 0.50 1 d P A 1
H70 H 0.2857 0.4943 0.1580 0.035 Uiso 0.50 1 calc PR A 1
N70 N 0.4966(6) 1.0415(5) 0.1307(3) 0.0274(10) Uani 0.50 1 d P C 2
H70N H 0.528(10) 1.145(9) 0.130(6) 0.033 Uiso 0.50 1 d P D 2
N71 N 0.5666(5) 0.4334(5) 0.1254(3) 0.0279(10) Uani 0.50 1 d P C 2
C71 C 0.3929(4) 0.9404(4) 0.1046(2) 0.0517(9) Uani 0.50 1 d P C 2
H71 H 0.2994 0.9433 0.0751 0.062 Uiso 0.50 1 calc PR C 2
C72 C 0.3805(6) 0.8042(5) 0.1093(4) 0.0290(12) Uani 0.50 1 d P C 2
H72 H 0.2863 0.7287 0.1001 0.035 Uiso 0.50 1 calc PR C 2
C73 C 0.5167(3) 0.7932(3) 0.12818(18) 0.0272(6) Uani 0.50 1 d P C 2
C74 C 0.6477(6) 0.9260(5) 0.1399(4) 0.0245(11) Uani 0.50 1 d P C 2
H74 H 0.7369 0.9211 0.1357 0.029 Uiso 0.50 1 calc PR C 2
C75 C 0.6572(4) 1.0388(3) 0.1540(2) 0.0555(10) Uani 0.50 1 d P C 2
H75 H 0.7514 1.1186 0.1768 0.067 Uiso 0.50 1 calc PR C 2
C76 C 0.6690(6) 0.5425(5) 0.1082(4) 0.0266(11) Uani 0.50 1 d P C 2
H76 H 0.7546 0.5380 0.0961 0.032 Uiso 0.50 1 calc PR C 2
C77 C 0.6567(7) 0.6616(7) 0.1071(5) 0.0251(14) Uani 0.50 1 d P C 2
H77 H 0.7343 0.7373 0.0962 0.030 Uiso 0.50 1 calc PR C 2
C78 C 0.5325(6) 0.6723(6) 0.1217(3) 0.0203(10) Uani 0.50 1 d P C 2
C79 C 0.4250(11) 0.5578(11) 0.1389(7) 0.026(2) Uani 0.50 1 d P C 2
H79 H 0.3368 0.5583 0.1493 0.031 Uiso 0.50 1 calc PR C 2
C80 C 0.4483(7) 0.4422(7) 0.1406(4) 0.0282(14) Uani 0.50 1 d P C 2
H80 H 0.3745 0.3654 0.1534 0.034 Uiso 0.50 1 calc PR C 2
O1W O 0.0408(3) 0.7269(2) 0.14481(16) 0.0426(6) Uani 1 1 d . . .
H1WA H 0.025(4) 0.746(3) 0.090(3) 0.051 Uiso 1 1 d . . .
H1WB H 0.026(4) 0.779(3) 0.179(3) 0.051 Uiso 1 1 d . . .
O2W O 0.5613(6) 1.3025(6) 0.1453(4) 0.0390(12) Uani 0.50 1 d P E 3
H2WA H 0.649(8) 1.362(7) 0.134(5) 0.047 Uiso 0.50 1 d P F 3
H2WB H 0.528(8) 1.363(8) 0.143(5) 0.047 Uiso 0.50 1 d P G 3
O3W O 0.8395(6) 0.4371(5) 0.1191(4) 0.0455(12) Uani 0.50 1 d P H 4
O4W O 0.9345(7) 0.4530(5) 0.1460(4) 0.0445(12) Uani 0.50 1 d P I 5
H4WA H 0.946(8) 0.416(7) 0.105(5) 0.053 Uiso 0.50 1 d P J 5
H4WB H 0.939(8) 0.531(7) 0.126(5) 0.053 Uiso 0.50 1 d P K 5

loop_
_atom_site_aniso_label
_atom_site_aniso_U_11
_atom_site_aniso_U_22
_atom_site_aniso_U_33
_atom_site_aniso_U_23
_atom_site_aniso_U_13
_atom_site_aniso_U_12
Fe1 0.01365(18) 0.01222(17) 0.02227(18) 0.00396(13) 0.00527(14) 0.00354(14)
O1 0.0510(14) 0.0388(12) 0.0426(12) 0.0164(10) -0.0116(10) 0.0151(11)
O2 0.0431(13) 0.0565(14) 0.0265(11) 0.0162(10) 0.0105(10) -0.0047(11)
O3 0.0358(11) 0.0268(10) 0.0257(9) 0.0070(8) 0.0101(8) 0.0084(9)
O4 0.0268(10) 0.0239(10) 0.0303(10) 0.0038(8) -0.0029(8) 0.0095(8)
O5 0.0133(8) 0.0173(8) 0.0289(9) 0.0024(7) 0.0096(7) 0.0060(7)
O6 0.0121(8) 0.0129(8) 0.0256(8) 0.0009(7) 0.0055(7) 0.0012(7)
O7 0.0133(8) 0.0125(8) 0.0292(9) 0.0070(7) 0.0078(7) 0.0042(7)
O8 0.0134(8) 0.0125(8) 0.0321(9) 0.0050(7) 0.0067(7) 0.0049(7)
O9 0.0140(9) 0.0117(8) 0.0410(10) 0.0059(7) 0.0100(8) 0.0025(7)
O10 0.0145(9) 0.0162(8) 0.0347(9) 0.0091(7) 0.0104(7) 0.0067(7)
O15 0.0168(8) 0.0130(8) 0.0266(9) 0.0033(7) 0.0106(7) 0.0040(7)
O16 0.0167(9) 0.0126(8) 0.0296(9) 0.0049(7) 0.0098(7) 0.0032(7)
C1 0.0132(11) 0.0139(11) 0.0182(11) 0.0035(9) 0.0003(9) 0.0052(10)
C2 0.0126(11) 0.0150(12) 0.0194(11) 0.0042(9) 0.0029(9) 0.0064(10)
C3 0.0312(16) 0.0174(13) 0.0311(15) 0.0054(11) -0.0081(12) -0.0018(12)
C4 0.0312(16) 0.0199(14) 0.0313(15) 0.0081(12) 0.0033(12) -0.0075(12)
C5 0.0166(12) 0.0154(12) 0.0232(12) 0.0062(10) 0.0092(10) 0.0075(10)
C6 0.0190(13) 0.0146(12) 0.0176(11) 0.0045(9) 0.0062(10) 0.0070(10)
N1 0.0105(10) 0.0185(11) 0.0300(11) 0.0073(9) 0.0083(9) 0.0032(9)
N2 0.0094(10) 0.0147(10) 0.0247(10) 0.0048(8) 0.0078(8) 0.0026(8)
C7 0.0190(13) 0.0133(12) 0.0502(16) 0.0042(11) 0.0144(12) 0.0039(11)
C8 0.0159(13) 0.0144(12) 0.0547(17) 0.0058(12) 0.0154(12) 0.0064(10)
C9 0.0133(12) 0.0146(11) 0.0201(11) 0.0032(9) 0.0056(9) 0.0050(10)
C10 0.0162(12) 0.0149(12) 0.0439(15) 0.0109(11) 0.0133(11) 0.0073(10)
C11 0.0187(13) 0.0229(13) 0.0510(16) 0.0157(12) 0.0173(12) 0.0128(11)
C12 0.0132(12) 0.0150(12) 0.0262(12) 0.0058(10) 0.0067(10) 0.0063(10)
C13 0.0165(12) 0.0120(11) 0.0254(12) 0.0051(10) 0.0087(10) 0.0059(10)
C14 0.0119(11) 0.0143(11) 0.0181(11) 0.0023(9) 0.0066(9) 0.0044(9)
C15 0.0150(12) 0.0167(12) 0.0328(13) 0.0075(10) 0.0100(10) 0.0074(10)
C16 0.0170(12) 0.0129(11) 0.0282(12) 0.0061(10) 0.0087(10) 0.0063(10)
N60 0.038(3) 0.026(3) 0.027(2) 0.010(2) 0.016(2) 0.014(2)
N61 0.040(4) 0.026(4) 0.027(3) 0.006(3) 0.011(2) 0.019(3)
C61 0.029(3) 0.036(3) 0.032(3) 0.014(3) 0.019(3) 0.022(3)
C62 0.057(2) 0.053(2) 0.0414(18) -0.0091(17) -0.0093(17) 0.041(2)
C63 0.029(3) 0.026(3) 0.015(2) 0.004(2) 0.009(2) 0.009(2)
C64 0.069(3) 0.0303(19) 0.0480(19) -0.0045(15) 0.0407(19) -0.0056(17)
C65 0.020(3) 0.024(3) 0.025(3) 0.007(2) 0.003(2) 0.005(2)
C66 0.035(4) 0.036(4) 0.028(3) 0.005(3) 0.007(3) 0.018(4)
C67 0.022(3) 0.038(3) 0.022(3) 0.006(2) 0.005(2) 0.015(3)
C68 0.0214(14) 0.0323(15) 0.0222(12) -0.0034(11) 0.0044(11) 0.0103(12)
C69 0.026(3) 0.029(3) 0.029(3) 0.004(2) 0.014(2) 0.010(2)
C70 0.026(5) 0.028(4) 0.028(4) 0.000(3) 0.010(3) 0.009(4)
N70 0.033(3) 0.026(3) 0.024(2) -0.001(2) 0.008(2) 0.016(3)
N71 0.031(3) 0.024(2) 0.025(2) 0.0032(19) 0.006(2) 0.011(2)
C71 0.057(2) 0.053(2) 0.0414(18) -0.0091(17) -0.0093(17) 0.041(2)
C72 0.024(3) 0.025(3) 0.036(3) -0.001(2) 0.009(2) 0.011(2)
C73 0.0214(14) 0.0323(15) 0.0222(12) -0.0034(11) 0.0044(11) 0.0103(12)
C74 0.020(3) 0.028(3) 0.025(3) 0.004(2) 0.008(2) 0.010(2)
C75 0.069(3) 0.0303(19) 0.0480(19) -0.0045(15) 0.0407(19) -0.0056(17)
C76 0.027(3) 0.025(3) 0.030(3) 0.007(2) 0.010(2) 0.013(2)
C77 0.027(4) 0.021(3) 0.027(3) 0.005(3) 0.010(3) 0.010(3)
C78 0.015(3) 0.019(3) 0.018(2) 0.004(2) 0.003(2) 0.001(3)
C79 0.031(7) 0.022(4) 0.029(4) 0.006(3) 0.015(4) 0.014(5)
C80 0.036(4) 0.015(3) 0.030(3) 0.008(3) 0.011(3) 0.007(3)
O1W 0.0750(16) 0.0414(13) 0.0320(11) 0.0167(10) 0.0270(12) 0.0380(12)
O2W 0.042(3) 0.027(2) 0.053(3) 0.011(2) 0.021(2) 0.017(2)
O3W 0.032(3) 0.035(3) 0.070(3) 0.007(2) 0.018(3) 0.015(3)
O4W 0.061(4) 0.039(3) 0.049(3) 0.018(2) 0.028(3) 0.029(3)

loop_
_atom_type_symbol
_atom_type_description
_atom_type_scat_dispersion_real
_atom_type_scat_dispersion_imag
_atom_type_scat_source
C C 0.0033 0.0016 'International Tables Vol C Tables 4.2.6.8 and 6.1.1.4'
H H 0.0000 0.0000 'International Tables Vol C Tables 4.2.6.8 and 6.1.1.4'
N N 0.0061 0.0033 'International Tables Vol C Tables 4.2.6.8 and 6.1.1.4'
O O 0.0106 0.0060 'International Tables Vol C Tables 4.2.6.8 and 6.1.1.4'
Fe Fe 0.3463 0.8444 'International Tables Vol C Tables 4.2.6.8 and 6.1.1.4'

loop_
_geom_angle_atom_site_label_1
_geom_angle_atom_site_label_2
_geom_angle_atom_site_label_3
_geom_angle
O3 Fe1 O15 96.53(7)
O3 Fe1 O8 96.48(7)
O15 Fe1 O8 163.92(6)
O3 Fe1 O4 80.04(8)
O15 Fe1 O4 99.76(7)
O8 Fe1 O4 91.76(7)
O3 Fe1 O6 164.08(7)
O15 Fe1 O6 80.58(6)
O8 Fe1 O6 89.36(6)
O4 Fe1 O6 85.00(7)
O3 Fe1 O7 87.70(7)
O15 Fe1 O7 90.93(6)
O8 Fe1 O7 80.20(6)
O4 Fe1 O7 164.53(7)
O6 Fe1 O7 107.92(6)
C4 O3 Fe1 116.87(19)
C3 O4 Fe1 114.98(18)
C1 O6 Fe1 112.55(14)
C6 O7 Fe1 113.46(13)
C5 O8 Fe1 115.12(14)
C2 O15 Fe1 114.29(14)
O5 C1 O6 126.1(2)
O5 C1 C2 119.4(2)
O6 C1 C2 114.5(2)
O16 C2 O15 126.1(2)
O16 C2 C1 120.3(2)
O15 C2 C1 113.54(19)
O1 C3 O4 125.0(3)
O1 C3 C4 121.1(3)
O4 C3 C4 113.8(2)
O2 C4 O3 125.4(3)
O2 C4 C3 121.2(3)
O3 C4 C3 113.4(2)
O9 C5 O8 127.0(2)
O9 C5 C6 119.3(2)
O8 C5 C6 113.63(19)
O10 C6 O7 126.1(2)
O10 C6 C5 119.3(2)
O7 C6 C5 114.60(19)
C7 N1 C11 121.9(2)
C16 N2 C12 122.3(2)
N1 C7 C8 120.1(2)
C7 C8 C9 120.1(2)
C10 C9 C8 117.4(2)
C10 C9 C14 121.3(2)
C8 C9 C14 121.3(2)
C11 C10 C9 120.4(2)
N1 C11 C10 120.1(2)
N2 C12 C13 119.6(2)
C12 C13 C14 120.5(2)
C13 C14 C15 117.8(2)
C13 C14 C9 120.6(2)
C15 C14 C9 121.6(2)
C16 C15 C14 119.6(2)
N2 C16 C15 120.2(2)
C61 N60 C65 119.7(5)
C70 N61 C66 115.2(8)
N60 C61 C62 126.7(5)
C63 C62 C61 107.0(4)
C64 C63 C68 130.1(5)
C64 C63 C62 113.5(4)
C68 C63 C62 116.3(4)
C65 C64 C63 140.8(5)
C64 C65 N60 111.0(5)
N61 C66 C67 124.4(8)
C66 C67 C68 123.7(6)
C63 C68 C67 127.7(4)
C63 C68 C69 121.5(3)
C67 C68 C69 110.2(4)
C70 C69 C68 120.3(5)
N61 C70 C69 126.2(9)
C80 N71 C76 117.1(5)
N71 C76 C77 123.0(5)
C76 C77 C78 120.8(7)
C77 C78 C79 116.1(7)
C78 C79 C80 119.2(8)
N71 C80 C79 123.9(7)

loop_
_geom_bond_atom_site_label_1
_geom_bond_atom_site_label_2
_geom_bond_distance
Fe1 O3 1.9821(17)
Fe1 O15 2.0061(16)
Fe1 O8 2.0130(16)
Fe1 O4 2.0249(17)
Fe1 O6 2.0251(16)
Fe1 O7 2.0257(15)
O1 C3 1.231(3)
O2 C4 1.223(3)
O3 C4 1.294(3)
O4 C3 1.292(3)
O5 C1 1.233(3)
O6 C1 1.283(3)
O7 C6 1.280(3)
O8 C5 1.287(3)
O9 C5 1.221(3)
O10 C6 1.234(3)
O15 C2 1.298(3)
O16 C2 1.217(3)
C1 C2 1.550(3)
C3 C4 1.540(4)
C5 C6 1.547(3)
N1 C7 1.331(3)
N1 C11 1.332(3)
N2 C16 1.334(3)
N2 C12 1.338(3)
C7 C8 1.373(3)
C8 C9 1.397(3)
C9 C10 1.388(3)
C9 C14 1.489(3)
C10 C11 1.370(3)
C12 C13 1.372(3)
C13 C14 1.392(3)
C14 C15 1.397(3)
C15 C16 1.377(3)
N60 C61 1.342(8)
N60 C65 1.349(8)
N61 C70 1.327(9)
N61 C66 1.340(10)
C61 C62 1.512(7)
C62 C63 1.476(6)
C63 C64 1.307(6)
C63 C68 1.388(6)
C64 C65 1.246(6)
C66 C67 1.379(9)
C67 C68 1.414(6)
C68 C69 1.500(6)
C69 C70 1.371(13)
N71 C80 1.317(8)
N71 C76 1.331(7)
C76 C77 1.377(8)
C77 C78 1.383(8)
C78 C79 1.391(11)
C79 C80 1.395(11)
